data_4504698
loop_
_publ_author_name
'Naumov, Pan\<ce'
'Jovanovski, Gligor'
'Sakurai, Kenji'

_publ_section_title
;
 Thermally Induced Saccharinate Ligand Flips Close to Ambient Temperature
;
_journal_issue 4
_journal_name_full 'Crystal Growth &amp; Design'
_journal_page_first 815
_journal_paper_doi 10.1021/cg050468j
_journal_volume 6
_journal_year 2006
_chemical_formula_iupac '[Cu2 (C7 H4 N O3 S)4 (C3 H4 N2)4]'
_chemical_formula_moiety 'C40 H32 Cu2 N12 O12 S4'
_chemical_formula_sum 'C40 H32 Cu2 N12 O12 S4'
_chemical_formula_weight 1128.10
_chemical_name_common
;
tetrakis(imdiazole)tetrakis(N-saccharinato)
tetrakis(N,O-saccharinato)biscopper(II)
;
_chemical_name_systematic
; 
Bis[\m-1,2-benzisothiazol-3(2H)-one
1,1-dioxido-\kN:\kO]bis{[1,2-benzisothiazol-3(2H)-one
1,1-dixoido-\kN]bis(imidazole)copper(II)}
;
_space_group_IT_number 14
_symmetry_cell_setting monoclinic
_symmetry_space_group_name_Hall '-P 2yn'
_symmetry_space_group_name_H-M 'P 1 21/n 1'
_atom_sites_solution_hydrogens geom
_atom_sites_solution_primary direct
_atom_sites_solution_secondary difmap
_audit_creation_method 'Manual editing of SHELXL-97'
_cell_angle_alpha 90.00
_cell_angle_beta 95.486(3)
_cell_angle_gamma 90.00
_cell_formula_units_Z 2
_cell_length_a 11.0993(14)
_cell_length_b 11.4765(15)
_cell_length_c 17.089(2)
_cell_measurement_temperature 298(2)
_cell_volume 2166.8(5)
_computing_cell_refinement 'SAINT (Siemens, 1996)'
_computing_data_collection 'SMART (Siemens, 1996)'
_computing_data_reduction 'SAINT (Siemens, 1996)'
_computing_publication_material 'WinGX (Farrugia, 1999)'
_computing_structure_refinement 'SHELXL-97 (Sheldrick, 1997)'
_computing_structure_solution 'SIR-92 (Altomare et al., 1994)'
_diffrn_ambient_temperature 298(2)
_diffrn_measured_fraction_theta_max 0.923
_diffrn_measurement_device_type 'Bruker APEX CCD diffractometer'
_diffrn_measurement_method 'omega scan'
_diffrn_radiation_monochromator graphite
_diffrn_radiation_source 'fine-focus sealed tube'
_diffrn_radiation_type MoK\a
_diffrn_radiation_wavelength 0.71073
_diffrn_reflns_av_R_equivalents 0.0529
_diffrn_reflns_av_sigmaI/netI 0.0872
_diffrn_reflns_limit_h_max 15
_diffrn_reflns_limit_h_min -14
_diffrn_reflns_limit_k_max 15
_diffrn_reflns_limit_k_min -15
_diffrn_reflns_limit_l_max 23
_diffrn_reflns_limit_l_min -23
_diffrn_reflns_number 17577
_diffrn_reflns_theta_full 30.66
_diffrn_reflns_theta_max 30.66
_diffrn_reflns_theta_min 2.10
_exptl_absorpt_coefficient_mu 1.255
_exptl_absorpt_correction_T_max 0.859
_exptl_absorpt_correction_T_min 0.489
_exptl_absorpt_correction_type sphere
_exptl_absorpt_process_details 'SADABS (Sheldrick, 1996)'
_exptl_crystal_colour blue
_exptl_crystal_density_diffrn 1.729
_exptl_crystal_density_method 'not measured'
_exptl_crystal_description parallelepiped
_exptl_crystal_F_000 1148
_exptl_crystal_size_max 0.350
_exptl_crystal_size_mid 0.275
_exptl_crystal_size_min 0.175
_refine_diff_density_max 1.022
_refine_diff_density_min -1.563
_refine_diff_density_rms 0.143
_refine_ls_extinction_method none
_refine_ls_goodness_of_fit_ref 1.040
_refine_ls_hydrogen_treatment riding
_refine_ls_matrix_type full
_refine_ls_number_parameters 316
_refine_ls_number_reflns 6191
_refine_ls_number_restraints 0
_refine_ls_restrained_S_all 1.040
_refine_ls_R_factor_all 0.1255
_refine_ls_R_factor_gt 0.0614
_refine_ls_shift/su_max 0.000
_refine_ls_shift/su_mean 0.000
_refine_ls_structure_factor_coef Fsqd
_refine_ls_weighting_details 'calc w=1/[\s^2^(Fo^2^)+(0.1116P)^2^+0.0000P] where P=(Fo^2^+2Fc^2^)/3'
_refine_ls_weighting_scheme calc
_refine_ls_wR_factor_gt 0.1673
_refine_ls_wR_factor_ref 0.2128
_reflns_number_gt 3035
_reflns_number_total 6191
_reflns_threshold_expression >2sigma(I)
_cod_data_source_file cg050468jsi20051228_085114.cif
_cod_data_source_block cuims9
_cod_depositor_comments
;
The following automatic conversions were performed:

'_symmetry_cell_setting' value 'Monoclinic' changed to 'monoclinic'
according to /home/saulius/struct/CIF-dictionaries/cif_core.dic
dictionary named 'cif_core.dic' version 2.4.1 from 2010-06-29.

Automatic conversion script
Id: cif_fix_values 1715 2011-07-08 13:25:40Z adriana 
;
_cod_original_cell_volume 2166.9(5)
_cod_original_sg_symbol_H-M P21/n
_cod_database_code 4504698

loop_
_symmetry_equiv_pos_as_xyz
'x, y, z'
'-x+1/2, y+1/2, -z+1/2'
'-x, -y, -z'
'x-1/2, -y-1/2, z-1/2'

loop_
_atom_site_label
_atom_site_type_symbol
_atom_site_fract_x
_atom_site_fract_y
_atom_site_fract_z
_atom_site_U_iso_or_equiv
_atom_site_adp_type
_atom_site_occupancy
_atom_site_symmetry_multiplicity
_atom_site_calc_flag
_atom_site_refinement_flags
Cu Cu 0.64088(4) 0.15555(4) 0.54070(3) 0.0368(2) Uani 1 1 d .
S2 S 0.47847(11) 0.23479(11) 0.67680(8) 0.0487(3) Uani 1 1 d .
S1 S 0.82251(12) 0.34757(12) 0.62264(9) 0.0550(4) Uani 1 1 d .
N2 N 0.4931(3) 0.1390(3) 0.6089(2) 0.0385(9) Uani 1 1 d .
O5 O 0.4825(4) 0.3506(3) 0.6468(3) 0.0720(12) Uani 1 1 d .
O6 O 0.5629(3) 0.2114(4) 0.7442(2) 0.0686(11) Uani 1 1 d .
C1 C 0.8902(4) 0.2490(4) 0.4972(2) 0.0323(9) Uani 1 1 d .
N6 N 0.4705(4) 0.4082(3) 0.4030(2) 0.0499(10) Uani 1 1 d .
H6 H 0.4629 0.4786 0.3860 0.060 Uiso 1 1 calc R
O2 O 0.8263(4) 0.2818(4) 0.6939(2) 0.0770(12) Uani 1 1 d .
N3 N 0.7370(3) 0.0398(3) 0.6032(2) 0.0433(9) Uani 1 1 d .
O3 O 0.7453(3) 0.4450(4) 0.6231(3) 0.0833(14) Uani 1 1 d .
O1 O 0.8820(4) 0.2007(5) 0.4425(3) 0.0853(14) Uani 1 1 d .
N5 N 0.5446(3) 0.2562(3) 0.4659(2) 0.0402(9) Uani 1 1 d .
N1 N 0.7896(3) 0.2653(3) 0.5459(2) 0.0388(8) Uani 1 1 d .
C9 C 0.2966(4) 0.1032(4) 0.6500(2) 0.0359(9) Uani 1 1 d .
C2 C 0.9922(4) 0.3265(4) 0.5342(3) 0.0425(11) Uani 1 1 d .
C14 C 0.3316(4) 0.1961(4) 0.6957(3) 0.0416(10) Uani 1 1 d .
N4 N 0.8110(4) -0.0750(4) 0.6967(2) 0.0555(11) Uani 1 1 d .
H4 H 0.8213 -0.1090 0.7417 0.067 Uiso 1 1 calc R
C20 C 0.4400(4) 0.2263(4) 0.4220(3) 0.0497(12) Uani 1 1 d .
H20 H 0.4062 0.1521 0.4191 0.060 Uiso 1 1 calc R
C17 C 0.8305(4) -0.0230(4) 0.5780(3) 0.0511(12) Uani 1 1 d .
H17 H 0.8584 -0.0165 0.5286 0.061 Uiso 1 1 calc R
C10 C 0.1828(4) 0.0555(4) 0.6527(3) 0.0477(12) Uani 1 1 d .
H10 H 0.1568 -0.0075 0.6213 0.057 Uiso 1 1 calc R
C11 C 0.1092(5) 0.1062(5) 0.7045(3) 0.0588(14) Uani 1 1 d .
H11 H 0.0320 0.0763 0.7077 0.071 Uiso 1 1 calc R
C7 C 0.9647(4) 0.3839(4) 0.6002(3) 0.0453(11) Uani 1 1 d .
C13 C 0.2583(5) 0.2457(5) 0.7479(3) 0.0535(13) Uani 1 1 d .
H13 H 0.2842 0.3084 0.7796 0.064 Uiso 1 1 calc R
C15 C 0.7283(5) 0.0067(4) 0.6758(3) 0.0484(12) Uani 1 1 d .
H15 H 0.6727 0.0358 0.7082 0.058 Uiso 1 1 calc R
C19 C 0.3939(5) 0.3197(4) 0.3840(3) 0.0520(13) Uani 1 1 d .
H19 H 0.3225 0.3231 0.3508 0.062 Uiso 1 1 calc R
C16 C 0.8761(4) -0.0951(5) 0.6348(3) 0.0498(12) Uani 1 1 d .
H16 H 0.9391 -0.1479 0.6323 0.060 Uiso 1 1 calc R
C5 C 1.1634(5) 0.4644(6) 0.6132(4) 0.0743(18) Uani 1 1 d .
H5 H 1.2231 0.5109 0.6392 0.089 Uiso 1 1 calc R
C12 C 0.1465(5) 0.1979(5) 0.7505(3) 0.0586(14) Uani 1 1 d .
H12 H 0.0945 0.2290 0.7847 0.070 Uiso 1 1 calc R
C18 C 0.5593(5) 0.3678(4) 0.4522(3) 0.0476(12) Uani 1 1 d .
H18 H 0.6239 0.4123 0.4742 0.057 Uiso 1 1 calc R
C6 C 1.0496(6) 0.4577(5) 0.6427(3) 0.0703(17) Uani 1 1 d .
H6A H 1.0314 0.4989 0.6869 0.084 Uiso 1 1 calc R
C3 C 1.1045(5) 0.3375(5) 0.5077(4) 0.0656(16) Uani 1 1 d .
H3 H 1.1225 0.2989 0.4624 0.079 Uiso 1 1 calc R
C4 C 1.1890(5) 0.4053(6) 0.5482(4) 0.0777(19) Uani 1 1 d .
H4A H 1.2657 0.4114 0.5310 0.093 Uiso 1 1 calc R
C8 C 0.3947(4) 0.0659(4) 0.5997(2) 0.0365(10) Uani 1 1 d .
O4 O 0.3831(3) -0.0126(3) 0.55128(18) 0.0472(8) Uani 1 1 d .

loop_
_atom_site_aniso_label
_atom_site_aniso_U_11
_atom_site_aniso_U_22
_atom_site_aniso_U_33
_atom_site_aniso_U_23
_atom_site_aniso_U_13
_atom_site_aniso_U_12
Cu 0.0289(3) 0.0328(3) 0.0481(4) 0.0044(2) 0.0000(2) -0.0021(2)
S2 0.0387(7) 0.0408(7) 0.0681(8) -0.0124(6) 0.0135(6) -0.0087(5)
S1 0.0390(7) 0.0562(8) 0.0701(9) -0.0045(7) 0.0066(6) -0.0045(6)
N2 0.0309(19) 0.037(2) 0.048(2) -0.0023(16) 0.0076(16) -0.0034(16)
O5 0.076(3) 0.037(2) 0.108(3) -0.0129(19) 0.035(2) -0.0178(18)
O6 0.044(2) 0.088(3) 0.072(3) -0.033(2) 0.0010(18) -0.009(2)
C1 0.026(2) 0.036(2) 0.033(2) 0.0039(18) -0.0100(17) -0.0155(17)
N6 0.059(3) 0.035(2) 0.054(2) 0.0109(19) -0.001(2) 0.006(2)
O2 0.080(3) 0.094(3) 0.058(2) 0.002(2) 0.014(2) -0.018(3)
N3 0.036(2) 0.040(2) 0.054(2) 0.0024(18) -0.0003(17) -0.0031(17)
O3 0.043(2) 0.094(3) 0.113(3) -0.034(3) 0.010(2) 0.011(2)
O1 0.052(3) 0.104(3) 0.104(4) -0.032(3) 0.030(2) -0.032(2)
N5 0.036(2) 0.039(2) 0.045(2) -0.0030(17) 0.0019(17) -0.0066(16)
N1 0.0266(18) 0.043(2) 0.047(2) 0.0019(17) 0.0033(16) -0.0070(15)
C9 0.031(2) 0.032(2) 0.045(2) 0.0007(19) 0.0029(18) -0.0022(18)
C2 0.034(2) 0.041(3) 0.052(3) -0.003(2) 0.002(2) -0.0085(19)
C14 0.035(2) 0.040(2) 0.050(3) -0.006(2) 0.008(2) -0.002(2)
N4 0.054(3) 0.053(3) 0.058(3) 0.020(2) -0.002(2) 0.010(2)
C20 0.040(3) 0.038(3) 0.068(3) 0.012(2) -0.012(2) -0.008(2)
C17 0.047(3) 0.053(3) 0.052(3) 0.004(2) 0.003(2) 0.011(2)
C10 0.036(2) 0.053(3) 0.055(3) 0.000(2) 0.006(2) -0.009(2)
C11 0.032(3) 0.077(4) 0.069(3) 0.007(3) 0.012(2) -0.007(3)
C7 0.036(2) 0.045(3) 0.053(3) -0.002(2) 0.001(2) -0.003(2)
C13 0.051(3) 0.051(3) 0.061(3) -0.016(2) 0.014(2) 0.000(2)
C15 0.050(3) 0.051(3) 0.045(3) 0.008(2) 0.011(2) 0.006(2)
C19 0.041(3) 0.051(3) 0.061(3) 0.002(2) -0.008(2) -0.002(2)
C16 0.045(3) 0.050(3) 0.055(3) -0.001(2) 0.003(2) 0.009(2)
C5 0.049(3) 0.075(4) 0.096(5) 0.002(4) -0.013(3) -0.029(3)
C12 0.044(3) 0.068(4) 0.068(3) -0.005(3) 0.024(3) 0.003(3)
C18 0.051(3) 0.034(2) 0.056(3) 0.002(2) -0.004(2) -0.008(2)
C6 0.083(4) 0.067(4) 0.059(3) -0.015(3) -0.003(3) -0.018(3)
C3 0.051(3) 0.063(4) 0.087(4) -0.006(3) 0.027(3) -0.009(3)
C4 0.043(3) 0.075(4) 0.116(6) 0.005(4) 0.008(3) -0.015(3)
C8 0.028(2) 0.040(2) 0.042(2) -0.006(2) 0.0054(18) -0.0033(18)
O4 0.0424(18) 0.0419(18) 0.057(2) -0.0181(16) 0.0040(15) -0.0053(15)

loop_
_atom_type_symbol
_atom_type_description
_atom_type_scat_dispersion_real
_atom_type_scat_dispersion_imag
_atom_type_scat_source
C C 0.0033 0.0016 'International Tables Vol C Tables 4.2.6.8 and 6.1.1.4'
H H 0.0000 0.0000 'International Tables Vol C Tables 4.2.6.8 and 6.1.1.4'
N N 0.0061 0.0033 'International Tables Vol C Tables 4.2.6.8 and 6.1.1.4'
O O 0.0106 0.0060 'International Tables Vol C Tables 4.2.6.8 and 6.1.1.4'
S S 0.1246 0.1234 'International Tables Vol C Tables 4.2.6.8 and 6.1.1.4'
Cu Cu 0.3201 1.2651 'International Tables Vol C Tables 4.2.6.8 and 6.1.1.4'

loop_
_geom_angle_atom_site_label_1
_geom_angle_atom_site_label_2
_geom_angle_atom_site_label_3
_geom_angle
_geom_angle_site_symmetry_3
N3 Cu N5 172.00(15) .
N3 Cu N1 89.94(15) .
N5 Cu N1 92.98(15) .
N3 Cu N2 92.84(15) .
N5 Cu N2 90.54(15) .
N1 Cu N2 133.58(14) .
N3 Cu O4 84.75(14) 3_656
N5 Cu O4 87.36(13) 3_656
N1 Cu O4 120.65(13) 3_656
N2 Cu O4 105.75(13) 3_656
O5 S2 O6 114.9(3) .
O5 S2 N2 111.5(2) .
O6 S2 N2 110.2(2) .
O5 S2 C14 111.4(2) .
O6 S2 C14 110.6(2) .
N2 S2 C14 96.8(2) .
O3 S1 O2 112.5(3) .
O3 S1 N1 112.0(2) .
O2 S1 N1 111.4(2) .
O3 S1 C7 112.5(3) .
O2 S1 C7 111.5(3) .
N1 S1 C7 95.9(2) .
C8 N2 S2 111.4(3) .
C8 N2 Cu 130.0(3) .
S2 N2 Cu 118.12(19) .
O1 C1 N1 123.3(4) .
O1 C1 C2 130.8(5) .
N1 C1 C2 105.3(4) .
C18 N6 C19 107.8(4) .
C15 N3 C17 105.8(4) .
C15 N3 Cu 128.9(3) .
C17 N3 Cu 125.3(3) .
C18 N5 C20 105.1(4) .
C18 N5 Cu 128.4(3) .
C20 N5 Cu 126.3(3) .
C1 N1 S1 114.0(3) .
C1 N1 Cu 123.0(3) .
S1 N1 Cu 120.3(2) .
C14 C9 C10 120.3(4) .
C14 C9 C8 111.6(4) .
C10 C9 C8 128.1(4) .
C7 C2 C3 120.6(5) .
C7 C2 C1 114.1(4) .
C3 C2 C1 125.2(5) .
C9 C14 C13 122.7(4) .
C9 C14 S2 108.3(3) .
C13 C14 S2 129.0(4) .
C15 N4 C16 108.3(4) .
C19 C20 N5 109.5(4) .
C16 C17 N3 110.1(4) .
C9 C10 C11 116.8(5) .
C12 C11 C10 122.0(5) .
C2 C7 C6 121.5(5) .
C2 C7 S1 110.5(3) .
C6 C7 S1 127.9(4) .
C12 C13 C14 116.7(5) .
N3 C15 N4 110.2(4) .
C20 C19 N6 106.6(4) .
C17 C16 N4 105.6(4) .
C4 C5 C6 122.1(5) .
C11 C12 C13 121.5(5) .
N5 C18 N6 111.0(4) .
C5 C6 C7 115.2(5) .
C4 C3 C2 119.3(6) .
C5 C4 C3 121.1(6) .
O4 C8 N2 124.0(4) .
O4 C8 C9 124.0(4) .
N2 C8 C9 111.7(4) .
C8 O4 Cu 178.7(3) 3_656

loop_
_geom_bond_atom_site_label_1
_geom_bond_atom_site_label_2
_geom_bond_distance
_geom_bond_site_symmetry_2
Cu N3 1.956(4) .
Cu N5 1.962(4) .
Cu N1 2.071(3) .
Cu N2 2.110(3) .
Cu O4 2.270(3) 3_656
S2 O5 1.427(4) .
S2 O6 1.438(4) .
S2 N2 1.618(4) .
S2 C14 1.749(4) .
S1 O3 1.409(4) .
S1 O2 1.429(4) .
S1 N1 1.628(4) .
S1 C7 1.711(5) .
N2 C8 1.374(5) .
C1 O1 1.083(5) .
C1 N1 1.468(6) .
C1 C2 1.528(6) .
N6 C18 1.317(6) .
N6 C19 1.344(6) .
N3 C15 1.310(6) .
N3 C17 1.366(6) .
N5 C18 1.314(6) .
N5 C20 1.364(6) .
C9 C14 1.357(6) .
C9 C10 1.380(6) .
C9 C8 1.513(6) .
C2 C7 1.365(6) .
C2 C3 1.372(7) .
C14 C13 1.386(7) .
N4 C15 1.336(6) .
N4 C16 1.356(6) .
C20 C19 1.329(7) .
C17 C16 1.337(7) .
C10 C11 1.388(7) .
C11 C12 1.355(8) .
C7 C6 1.415(7) .
C13 C12 1.361(7) .
C5 C4 1.355(9) .
C5 C6 1.406(8) .
C3 C4 1.356(9) .
C8 O4 1.221(5) .
O4 Cu 2.270(3) 3_656
